data_7153809
loop_
_publ_author_name
'Edeson, Steven J.'
'Jiang, Julong'
'Swanson, Stephen'
'Procopiou, Panayiotis A.'
'Adams, Harry'
'Meijer, Anthony J. H. M.'
'Harrity, Joseph P. A.'

_publ_section_title
;
 Studies on the stereochemical assignment of 3-acylidene 2-oxindoles.
;
_journal_issue 20
_journal_name_full 'Organic &amp; biomolecular chemistry'
_journal_page_first 3201
_journal_page_last 3210
_journal_paper_doi 10.1039/c4ob00496e
_journal_volume 12
_journal_year 2014
_chemical_formula_moiety 'C16 H10 Cl N O2'
_chemical_formula_sum 'C16 H10 Cl N O2'
_chemical_formula_weight 283.70
_chemical_name_systematic
; 
 ? 
;
_space_group_IT_number 2
_symmetry_cell_setting triclinic
_symmetry_space_group_name_Hall '-P 1'
_symmetry_space_group_name_H-M 'P -1'
_atom_sites_solution_hydrogens geom
_atom_sites_solution_primary direct
_atom_sites_solution_secondary difmap
_audit_creation_method SHELXL-97
_cell_angle_alpha 98.268(5)
_cell_angle_beta 99.008(5)
_cell_angle_gamma 100.544(5)
_cell_formula_units_Z 2
_cell_length_a 5.3737(8)
_cell_length_b 10.8985(17)
_cell_length_c 11.5417(18)
_cell_measurement_reflns_used 5071
_cell_measurement_temperature 100(2)
_cell_measurement_theta_max 27.67
_cell_measurement_theta_min 2.40
_cell_volume 645.90(17)
_computing_cell_refinement 'Bruker SAINT'
_computing_data_collection 'Bruker APEX2'
_computing_data_reduction 'Bruker SAINT'
_computing_molecular_graphics 'Bruker SHELXTL'
_computing_publication_material 'Bruker SHELXTL'
_computing_structure_refinement 'SHELXL-97 (Sheldrick, 1997)'
_computing_structure_solution 'SHELXS-97 (Sheldrick, 2008)'
_diffrn_ambient_temperature 100(2)
_diffrn_measured_fraction_theta_full 0.984
_diffrn_measured_fraction_theta_max 0.918
_diffrn_measurement_device_type 'Bruker APEX-II CCD'
_diffrn_measurement_method '\f and \w scans'
_diffrn_radiation_monochromator graphite
_diffrn_radiation_source 'fine-focus sealed tube'
_diffrn_radiation_type MoK\a
_diffrn_radiation_wavelength 0.71073
_diffrn_reflns_av_R_equivalents 0.0000
_diffrn_reflns_av_sigmaI/netI 0.0491
_diffrn_reflns_limit_h_max 6
_diffrn_reflns_limit_h_min -6
_diffrn_reflns_limit_k_max 14
_diffrn_reflns_limit_k_min -14
_diffrn_reflns_limit_l_max 14
_diffrn_reflns_limit_l_min -13
_diffrn_reflns_number 8230
_diffrn_reflns_theta_full 25.00
_diffrn_reflns_theta_max 27.86
_diffrn_reflns_theta_min 1.82
_diffrn_standards_number 0
_exptl_absorpt_coefficient_mu 0.295
_exptl_absorpt_correction_T_max 0.9711
_exptl_absorpt_correction_T_min 0.9115
_exptl_absorpt_correction_type multi-scan
_exptl_absorpt_process_details SADABS
_exptl_crystal_colour yellow
_exptl_crystal_density_diffrn 1.459
_exptl_crystal_density_method 'not measured'
_exptl_crystal_description NEEDLE
_exptl_crystal_F_000 292
_exptl_crystal_size_max 0.32
_exptl_crystal_size_mid 0.10
_exptl_crystal_size_min 0.10
_refine_diff_density_max 0.483
_refine_diff_density_min -0.487
_refine_diff_density_rms 0.102
_refine_ls_extinction_method none
_refine_ls_goodness_of_fit_ref 1.056
_refine_ls_hydrogen_treatment constr
_refine_ls_matrix_type full
_refine_ls_number_parameters 182
_refine_ls_number_reflns 8230
_refine_ls_number_restraints 0
_refine_ls_restrained_S_all 1.056
_refine_ls_R_factor_all 0.0602
_refine_ls_R_factor_gt 0.0551
_refine_ls_shift/su_max 0.001
_refine_ls_shift/su_mean 0.000
_refine_ls_structure_factor_coef Fsqd
_refine_ls_weighting_details 'calc w=1/[\s^2^(Fo^2^)+(0.1257P)^2^+0.8962P] where P=(Fo^2^+2Fc^2^)/3'
_refine_ls_weighting_scheme calc
_refine_ls_wR_factor_gt 0.1913
_refine_ls_wR_factor_ref 0.1984
_reflns_number_gt 7383
_reflns_number_total 8230
_reflns_threshold_expression >2sigma(I)
_cod_data_source_file c4ob00496e3.cif
_cod_data_source_block ohj268p-1
_cod_depositor_comments
;
The following automatic conversions were performed:

'_symmetry_cell_setting' value 'Triclinic' changed to 'triclinic'
according to
/usr/data/users/saulius/crontab/automatic-downloads/current/RSC/lib/dictionaries/cif_core.dic
dictionary named 'cif_core.dic' version 2.4.2 from
2011-04-26.

'_exptl_absorpt_correction_type' value 'MULTI-SCAN'
changed to 'multi-scan' according to
/usr/data/users/saulius/crontab/automatic-downloads/current/RSC/lib/dictionaries/cif_core.dic
dictionary named 'cif_core.dic' version 2.4.2 from 2011-04-26.

Automatic conversion script
Id: cif_fix_values 2281 2013-09-26 08:29:07Z andrius 
;
_cod_original_sg_symbol_H-M P-1
_cod_database_code 7153809

loop_
_symmetry_equiv_pos_as_xyz
'x, y, z'
'-x, -y, -z'

loop_
_atom_site_label
_atom_site_type_symbol
_atom_site_fract_x
_atom_site_fract_y
_atom_site_fract_z
_atom_site_U_iso_or_equiv
_atom_site_adp_type
_atom_site_occupancy
_atom_site_symmetry_multiplicity
_atom_site_calc_flag
_atom_site_refinement_flags
Cl1 Cl -0.31908(9) 0.88484(4) 0.51572(5) 0.01940(16) Uani 1 1 d .
O1 O -0.1053(3) 0.56651(12) 0.14739(13) 0.0232(4) Uani 1 1 d .
O2 O 0.3555(3) 0.56086(12) 0.36517(13) 0.0172(3) Uani 1 1 d .
N1 N 0.3039(3) 0.59779(14) 0.56113(15) 0.0147(3) Uani 1 1 d .
H1N H 0.4051 0.5526 0.5903 0.018 Uiso 1 1 calc R
C1 C 0.6554(4) 0.8807(2) 0.0935(2) 0.0294(5) Uani 1 1 d .
H1 H 0.7910 0.9278 0.0671 0.035 Uiso 1 1 calc R
C2 C 0.5544(4) 0.7564(2) 0.0394(2) 0.0294(5) Uani 1 1 d .
H9 H 0.6236 0.7200 -0.0226 0.035 Uiso 1 1 calc R
C3 C 0.3494(4) 0.6851(2) 0.07713(19) 0.0227(5) Uani 1 1 d .
H3 H 0.2803 0.6016 0.0399 0.027 Uiso 1 1 calc R
C4 C 0.2493(4) 0.73963(17) 0.17066(17) 0.0150(4) Uani 1 1 d .
C5 C 0.0276(4) 0.66311(16) 0.20931(18) 0.0151(4) Uani 1 1 d .
C6 C -0.0428(4) 0.71415(16) 0.32565(18) 0.0153(4) Uani 1 1 d .
H4 H -0.1661 0.7640 0.3236 0.018 Uiso 1 1 calc R
C7 C 0.0611(3) 0.69198(16) 0.43100(18) 0.0132(4) Uani 1 1 d .
C8 C 0.0141(3) 0.72816(16) 0.55201(17) 0.0131(4) Uani 1 1 d .
C9 C 0.1654(3) 0.66901(16) 0.62803(18) 0.0143(4) Uani 1 1 d .
C10 C 0.1679(4) 0.68124(17) 0.74848(19) 0.0184(4) Uani 1 1 d .
H5 H 0.2701 0.6411 0.7967 0.022 Uiso 1 1 calc R
C11 C 0.0107(4) 0.75637(18) 0.79541(19) 0.0190(4) Uani 1 1 d .
H2 H 0.0067 0.7658 0.8764 0.023 Uiso 1 1 calc R
C12 C 0.2578(3) 0.60919(15) 0.44460(17) 0.0132(4) Uani 1 1 d .
C13 C -0.1349(3) 0.80421(16) 0.60298(18) 0.0143(4) Uani 1 1 d .
C14 C -0.1400(4) 0.81747(18) 0.72360(19) 0.0187(4) Uani 1 1 d .
H6 H -0.2438 0.8671 0.7565 0.022 Uiso 1 1 calc R
C15 C 0.3528(4) 0.86473(17) 0.2262(2) 0.0196(4) Uani 1 1 d .
H7 H 0.2864 0.9008 0.2894 0.023 Uiso 1 1 calc R
C16 C 0.5559(4) 0.9360(2) 0.1870(2) 0.0265(5) Uani 1 1 d .
H8 H 0.6241 1.0200 0.2232 0.032 Uiso 1 1 calc R

loop_
_atom_site_aniso_label
_atom_site_aniso_U_11
_atom_site_aniso_U_22
_atom_site_aniso_U_33
_atom_site_aniso_U_23
_atom_site_aniso_U_13
_atom_site_aniso_U_12
Cl1 0.0190(3) 0.0195(2) 0.0210(3) 0.00323(19) 0.0008(2) 0.01013(17)
O1 0.0268(8) 0.0184(6) 0.0199(8) 0.0014(6) -0.0006(6) -0.0008(6)
O2 0.0181(7) 0.0187(6) 0.0160(8) 0.0025(5) 0.0028(6) 0.0072(5)
N1 0.0160(8) 0.0161(7) 0.0138(9) 0.0057(6) 0.0020(6) 0.0069(6)
C1 0.0181(11) 0.0438(13) 0.0301(14) 0.0196(10) 0.0062(10) 0.0045(9)
C2 0.0246(11) 0.0501(14) 0.0149(12) 0.0061(10) 0.0042(9) 0.0113(10)
C3 0.0213(10) 0.0303(10) 0.0141(11) 0.0011(8) -0.0020(8) 0.0063(8)
C4 0.0153(9) 0.0181(8) 0.0126(10) 0.0052(7) -0.0006(8) 0.0065(7)
C5 0.0156(9) 0.0149(8) 0.0146(10) 0.0047(7) -0.0018(8) 0.0053(7)
C6 0.0138(9) 0.0141(8) 0.0181(11) 0.0047(7) 0.0010(8) 0.0034(7)
C7 0.0107(8) 0.0120(8) 0.0169(10) 0.0045(7) 0.0015(7) 0.0017(6)
C8 0.0110(8) 0.0138(8) 0.0134(10) 0.0036(7) 0.0014(7) -0.0001(6)
C9 0.0108(9) 0.0132(8) 0.0174(11) 0.0030(7) 0.0005(7) 0.0004(6)
C10 0.0190(10) 0.0168(8) 0.0188(11) 0.0070(8) 0.0002(8) 0.0021(7)
C11 0.0211(10) 0.0221(9) 0.0130(11) 0.0032(8) 0.0051(8) 0.0008(7)
C12 0.0118(9) 0.0114(7) 0.0158(10) 0.0036(7) -0.0008(7) 0.0025(6)
C13 0.0107(9) 0.0138(8) 0.0175(11) 0.0035(7) 0.0010(8) 0.0010(6)
C14 0.0153(9) 0.0207(9) 0.0203(11) 0.0022(8) 0.0066(8) 0.0025(7)
C15 0.0210(10) 0.0178(9) 0.0208(11) 0.0047(8) 0.0043(9) 0.0049(7)
C16 0.0224(11) 0.0233(10) 0.0342(14) 0.0104(9) 0.0033(10) 0.0033(8)

loop_
_atom_type_symbol
_atom_type_description
_atom_type_scat_dispersion_real
_atom_type_scat_dispersion_imag
_atom_type_scat_source
C C 0.0033 0.0016 'International Tables Vol C Tables 4.2.6.8 and 6.1.1.4'
H H 0.0000 0.0000 'International Tables Vol C Tables 4.2.6.8 and 6.1.1.4'
N N 0.0061 0.0033 'International Tables Vol C Tables 4.2.6.8 and 6.1.1.4'
O O 0.0106 0.0060 'International Tables Vol C Tables 4.2.6.8 and 6.1.1.4'
Cl Cl 0.1484 0.1585 'International Tables Vol C Tables 4.2.6.8 and 6.1.1.4'

loop_
_geom_angle_atom_site_label_1
_geom_angle_atom_site_label_2
_geom_angle_atom_site_label_3
_geom_angle
C12 N1 C9 111.44(16)
C12 N1 H1N 124.3
C9 N1 H1N 124.3
C2 C1 C16 120.4(2)
C2 C1 H1 119.8
C16 C1 H1 119.8
C1 C2 C3 120.4(2)
C1 C2 H9 119.8
C3 C2 H9 119.8
C4 C3 C2 119.46(19)
C4 C3 H3 120.3
C2 C3 H3 120.3
C3 C4 C15 120.17(18)
C3 C4 C5 119.07(17)
C15 C4 C5 120.76(18)
O1 C5 C4 122.34(19)
O1 C5 C6 119.65(17)
C4 C5 C6 117.86(15)
C7 C6 C5 123.82(17)
C7 C6 H4 118.1
C5 C6 H4 118.1
C6 C7 C8 132.31(17)
C6 C7 C12 122.63(18)
C8 C7 C12 104.96(16)
C13 C8 C9 117.53(18)
C13 C8 C7 135.18(18)
C9 C8 C7 107.28(16)
C10 C9 N1 127.45(18)
C10 C9 C8 123.22(18)
N1 C9 C8 109.33(17)
C9 C10 C11 117.25(19)
C9 C10 H5 121.4
C11 C10 H5 121.4
C14 C11 C10 121.4(2)
C14 C11 H2 119.3
C10 C11 H2 119.3
O2 C12 N1 126.53(17)
O2 C12 C7 126.54(17)
N1 C12 C7 106.93(16)
C14 C13 C8 120.88(19)
C14 C13 Cl1 118.82(16)
C8 C13 Cl1 120.30(16)
C13 C14 C11 119.72(19)
C13 C14 H6 120.1
C11 C14 H6 120.1
C4 C15 C16 120.0(2)
C4 C15 H7 120.0
C16 C15 H7 120.0
C1 C16 C15 119.45(19)
C1 C16 H8 120.3
C15 C16 H8 120.3

loop_
_geom_bond_atom_site_label_1
_geom_bond_atom_site_label_2
_geom_bond_distance
Cl1 C13 1.740(2)
O1 C5 1.215(2)
O2 C12 1.228(2)
N1 C12 1.357(3)
N1 C9 1.404(2)
N1 H1N 0.8600
C1 C2 1.379(3)
C1 C16 1.387(3)
C1 H1 0.9300
C2 C3 1.393(3)
C2 H9 0.9300
C3 C4 1.386(3)
C3 H3 0.9300
C4 C15 1.392(3)
C4 C5 1.491(3)
C5 C6 1.509(3)
C6 C7 1.330(3)
C6 H4 0.9300
C7 C8 1.469(3)
C7 C12 1.514(3)
C8 C13 1.387(3)
C8 C9 1.406(3)
C9 C10 1.375(3)
C10 C11 1.395(3)
C10 H5 0.9300
C11 C14 1.390(3)
C11 H2 0.9300
C13 C14 1.384(3)
C14 H6 0.9300
C15 C16 1.395(3)
C15 H7 0.9300
C16 H8 0.9300

loop_
_geom_torsion_atom_site_label_1
_geom_torsion_atom_site_label_2
_geom_torsion_atom_site_label_3
_geom_torsion_atom_site_label_4
_geom_torsion
C16 C1 C2 C3 0.7(3)
C1 C2 C3 C4 -0.8(3)
C2 C3 C4 C15 0.1(3)
C2 C3 C4 C5 179.19(19)
C3 C4 C5 O1 -16.7(3)
C15 C4 C5 O1 162.39(19)
C3 C4 C5 C6 167.87(17)
C15 C4 C5 C6 -13.1(3)
O1 C5 C6 C7 96.6(2)
C4 C5 C6 C7 -87.8(2)
C5 C6 C7 C8 -177.52(17)
C5 C6 C7 C12 -1.8(3)
C6 C7 C8 C13 -6.0(3)
C12 C7 C8 C13 177.73(19)
C6 C7 C8 C9 175.02(18)
C12 C7 C8 C9 -1.28(18)
C12 N1 C9 C10 -179.01(17)
C12 N1 C9 C8 1.7(2)
C13 C8 C9 C10 1.3(3)
C7 C8 C9 C10 -179.47(16)
C13 C8 C9 N1 -179.32(15)
C7 C8 C9 N1 -0.10(19)
N1 C9 C10 C11 -179.18(17)
C8 C9 C10 C11 0.1(3)
C9 C10 C11 C14 -0.7(3)
C9 N1 C12 O2 178.05(16)
C9 N1 C12 C7 -2.43(19)
C6 C7 C12 O2 5.0(3)
C8 C7 C12 O2 -178.22(16)
C6 C7 C12 N1 -174.50(16)
C8 C7 C12 N1 2.25(18)
C9 C8 C13 C14 -2.1(3)
C7 C8 C13 C14 178.94(18)
C9 C8 C13 Cl1 177.86(12)
C7 C8 C13 Cl1 -1.1(3)
C8 C13 C14 C11 1.6(3)
Cl1 C13 C14 C11 -178.41(14)
C10 C11 C14 C13 -0.1(3)
C3 C4 C15 C16 0.7(3)
C5 C4 C15 C16 -178.38(18)
C2 C1 C16 C15 0.1(3)
C4 C15 C16 C1 -0.8(3)
